data_7134527
loop_
_publ_author_name
'Guan, Li'
'Li, Jun'
'Zhou, Yanyan'
'Li, Anyang'
'Yin, Lili'
'Guan, Wenhui'
'Fu, Yile'

_publ_section_title
;
 Construction of polymethine chain-modified pentamethylene cyanine dyes
 for G-quadruplex imaging in live cells
;
_journal_issue 48
_journal_name_full 'Chemical Communications'
_journal_page_first 8719
_journal_page_last 8722
_journal_paper_doi 10.1039/D5CC00436E
_journal_volume 61
_journal_year 2025
_chemical_formula_moiety '2(C27 H23 N2 S2), 2(I), 3(H2 O)'
_chemical_formula_sum 'C54 H52 I2 N4 O3 S4'
_chemical_formula_weight 1187.04
_space_group_IT_number 2
_space_group_name_Hall '-P 1'
_space_group_name_H-M_alt 'P -1'
_symmetry_cell_setting triclinic
_symmetry_space_group_name_Hall '-P 1'
_symmetry_space_group_name_H-M 'P -1'
_atom_sites_solution_hydrogens geom
_atom_sites_solution_primary direct
_atom_sites_solution_secondary difmap
_audit_creation_method SHELXL-97
_audit_update_record
;
2022-11-09 deposited with the CCDC.	2025-05-08 downloaded from the CCDC.
;
_cell_angle_alpha 107.310(6)
_cell_angle_beta 104.509(6)
_cell_angle_gamma 102.423(6)
_cell_formula_units_Z 1
_cell_length_a 10.702(2)
_cell_length_b 11.213(2)
_cell_length_c 12.216(2)
_cell_measurement_reflns_used 7372
_cell_measurement_temperature 150(2)
_cell_measurement_theta_max 24.82
_cell_measurement_theta_min 3.00
_cell_volume 1286.6(4)
_computing_cell_refinement 'Bruker SAINT'
_computing_data_collection 'Bruker APEX2'
_computing_data_reduction 'Bruker SAINT'
_computing_molecular_graphics 'Bruker SHELXTL'
_computing_publication_material 'Bruker SHELXTL'
_computing_structure_refinement 'SHELXL-97 (Sheldrick, 1997)'
_computing_structure_solution 'SHELXS-97 (Sheldrick, 1990)'
_diffrn_ambient_temperature 150(2)
_diffrn_measured_fraction_theta_full 0.985
_diffrn_measured_fraction_theta_max 0.985
_diffrn_measurement_device_type 'Bruker APEX-II CCD'
_diffrn_measurement_method '\f and \w scans'
_diffrn_radiation_monochromator graphite
_diffrn_radiation_source 'fine-focus sealed tube'
_diffrn_radiation_type MoK\a
_diffrn_radiation_wavelength 0.71073
_diffrn_reflns_av_R_equivalents 0.1515
_diffrn_reflns_av_sigmaI/netI 0.1195
_diffrn_reflns_limit_h_max 13
_diffrn_reflns_limit_h_min -14
_diffrn_reflns_limit_k_max 14
_diffrn_reflns_limit_k_min -14
_diffrn_reflns_limit_l_max 15
_diffrn_reflns_limit_l_min -15
_diffrn_reflns_number 37943
_diffrn_reflns_theta_full 27.70
_diffrn_reflns_theta_max 27.70
_diffrn_reflns_theta_min 2.00
_diffrn_standards_number 0
_exptl_absorpt_coefficient_mu 1.431
_exptl_absorpt_correction_T_max 0.773
_exptl_absorpt_correction_T_min 0.657
_exptl_absorpt_correction_type multi-scan
_exptl_absorpt_process_details sadabs
_exptl_crystal_colour purple
_exptl_crystal_density_diffrn 1.532
_exptl_crystal_density_method 'not measured'
_exptl_crystal_description block
_exptl_crystal_F_000 598
_exptl_crystal_size_max 0.33
_exptl_crystal_size_mid 0.25
_exptl_crystal_size_min 0.18
_refine_diff_density_max 1.924
_refine_diff_density_min -1.967
_refine_diff_density_rms 0.230
_refine_ls_extinction_method none
_refine_ls_goodness_of_fit_ref 1.090
_refine_ls_hydrogen_treatment constr
_refine_ls_matrix_type full
_refine_ls_number_parameters 309
_refine_ls_number_reflns 5923
_refine_ls_number_restraints 0
_refine_ls_restrained_S_all 1.090
_refine_ls_R_factor_all 0.1668
_refine_ls_R_factor_gt 0.0989
_refine_ls_shift/su_max 0.002
_refine_ls_shift/su_mean 0.000
_refine_ls_structure_factor_coef Fsqd
_refine_ls_weighting_details 'calc w=1/[\s^2^(Fo^2^)+(0.0211P)^2^+43.8386P] where P=(Fo^2^+2Fc^2^)/3'
_refine_ls_weighting_scheme calc
_refine_ls_wR_factor_gt 0.2256
_refine_ls_wR_factor_ref 0.2558
_reflns_number_gt 3737
_reflns_number_total 5923
_reflns_threshold_expression >2sigma(I)
_cod_data_source_file d5cc00436e2.cif
_cod_data_source_block mo_a6_1203_0ma
_cod_depositor_comments
;
The following automatic conversions were performed:

data item '_symmetry_cell_setting' value 'Triclinic' was changed to
'triclinic' in accordance with the
/home/data/users/saulius/crontab/automatic-downloads/rss-feeds/RSC/lib/dictionaries/cif_core.dic
dictionary named 'cif_core.dic' version 2.4.2 last updated on
2011-04-26.

Automatic conversion script
Id: cif_fix_values 8170 2020-07-09 18:12:32Z antanas 

 Adding full bibliography for 7134527.cif.
;
_cod_original_cell_volume 1286.6(5)
_cod_original_sg_symbol_H-M P-1
_cod_database_code 7134527

loop_
_symmetry_equiv_pos_as_xyz
'x, y, z'
'-x, -y, -z'

loop_
_atom_site_label
_atom_site_type_symbol
_atom_site_fract_x
_atom_site_fract_y
_atom_site_fract_z
_atom_site_U_iso_or_equiv
_atom_site_adp_type
_atom_site_occupancy
_atom_site_symmetry_multiplicity
_atom_site_calc_flag
_atom_site_refinement_flags
_atom_site_disorder_assembly
_atom_site_disorder_group
I1 I 0.07006(9) 0.03865(10) 0.76283(9) 0.0350(3) Uani 1 1 d . . .
N1 N 0.3656(10) 0.0036(10) 0.1445(9) 0.026(2) Uani 1 1 d . . .
N2 N 0.8207(9) 0.4509(9) 1.0260(9) 0.022(2) Uani 1 1 d . . .
S1 S 0.5790(3) -0.0349(3) 0.2595(3) 0.0262(7) Uani 1 1 d . . .
S2 S 0.8835(3) 0.2659(3) 0.8924(3) 0.0275(7) Uani 1 1 d . . .
C1 C 0.3585(13) -0.2385(12) -0.1410(12) 0.030(3) Uani 1 1 d . . .
H1 H 0.3094 -0.2790 -0.2259 0.036 Uiso 1 1 calc R . .
C2 C 0.3156(12) -0.1451(12) -0.0680(11) 0.027(3) Uani 1 1 d . . .
H2 H 0.2389 -0.1216 -0.1019 0.032 Uiso 1 1 calc R . .
C3 C 0.3886(12) -0.0884(11) 0.0549(11) 0.025(3) Uani 1 1 d . . .
C4 C 0.5023(11) -0.1225(11) 0.1022(10) 0.021(2) Uani 1 1 d . . .
C5 C 0.5435(13) -0.2151(12) 0.0287(11) 0.031(3) Uani 1 1 d . . .
H5 H 0.6209 -0.2382 0.0615 0.037 Uiso 1 1 calc R . .
C6 C 0.4676(13) -0.2729(12) -0.0946(12) 0.032(3) Uani 1 1 d . . .
H6 H 0.4927 -0.3376 -0.1470 0.038 Uiso 1 1 calc R . .
C7 C 0.2558(12) 0.0626(13) 0.1217(11) 0.030(3) Uani 1 1 d . . .
H7A H 0.1895 0.0337 0.1586 0.045 Uiso 1 1 calc R . .
H7B H 0.2108 0.0345 0.0337 0.045 Uiso 1 1 calc R . .
H7C H 0.2942 0.1587 0.1577 0.045 Uiso 1 1 calc R . .
C8 C 0.4539(11) 0.0426(11) 0.2605(10) 0.021(2) Uani 1 1 d . . .
C9 C 0.4500(12) 0.1284(11) 0.3648(11) 0.027(3) Uani 1 1 d . . .
H9 H 0.3781 0.1659 0.3590 0.033 Uiso 1 1 calc R . .
C10 C 0.5445(12) 0.1633(11) 0.4774(10) 0.024(2) Uani 1 1 d . . .
H10 H 0.6138 0.1226 0.4810 0.028 Uiso 1 1 calc R . .
C11 C 0.5492(12) 0.2534(12) 0.5881(11) 0.025(3) Uani 1 1 d . . .
C12 C 0.4437(11) 0.3194(12) 0.5924(11) 0.025(3) Uani 1 1 d . . .
C13 C 0.3100(13) 0.2479(14) 0.5721(12) 0.035(3) Uani 1 1 d . . .
H13 H 0.2882 0.1577 0.5622 0.042 Uiso 1 1 calc R . .
C14 C 0.2105(13) 0.3072(13) 0.5664(13) 0.036(3) Uani 1 1 d . . .
H14 H 0.1195 0.2563 0.5487 0.044 Uiso 1 1 calc R . .
C15 C 0.2398(13) 0.4389(13) 0.5858(11) 0.031(3) Uani 1 1 d . . .
H15 H 0.1699 0.4788 0.5846 0.037 Uiso 1 1 calc R . .
C16 C 0.3721(13) 0.5144(13) 0.6074(11) 0.030(3) Uani 1 1 d . . .
H16 H 0.3930 0.6053 0.6200 0.036 Uiso 1 1 calc R . .
C17 C 0.4741(12) 0.4524(12) 0.6099(11) 0.027(3) Uani 1 1 d . . .
H17 H 0.5644 0.5019 0.6237 0.032 Uiso 1 1 calc R . .
C18 C 0.6556(12) 0.2775(11) 0.6918(11) 0.026(3) Uani 1 1 d . . .
H18 H 0.7186 0.2307 0.6809 0.032 Uiso 1 1 calc R . .
C19 C 0.6813(12) 0.3618(12) 0.8098(11) 0.030(3) Uani 1 1 d . . .
H19 H 0.6251 0.4159 0.8231 0.036 Uiso 1 1 calc R . .
C20 C 0.7830(12) 0.3707(11) 0.9074(11) 0.024(2) Uani 1 1 d . . .
C21 C 0.7577(14) 0.5499(12) 1.0649(12) 0.034(3) Uani 1 1 d . . .
H21A H 0.8267 0.6289 1.1291 0.051 Uiso 1 1 calc R . .
H21B H 0.6878 0.5162 1.0964 0.051 Uiso 1 1 calc R . .
H21C H 0.7159 0.5719 0.9955 0.051 Uiso 1 1 calc R . .
C22 C 0.9242(12) 0.4328(12) 1.1075(11) 0.026(3) Uani 1 1 d . . .
C23 C 0.9686(11) 0.3333(12) 1.0498(12) 0.024(3) Uani 1 1 d . . .
C24 C 1.0664(12) 0.2915(14) 1.1146(13) 0.035(3) Uani 1 1 d . . .
H24 H 1.0955 0.2218 1.0743 0.043 Uiso 1 1 calc R . .
C25 C 1.1197(14) 0.3566(15) 1.2413(14) 0.043(4) Uani 1 1 d . . .
H25 H 1.1834 0.3290 1.2893 0.052 Uiso 1 1 calc R . .
C26 C 1.0794(13) 0.4606(15) 1.2959(12) 0.036(3) Uani 1 1 d . . .
H26 H 1.1217 0.5063 1.3813 0.043 Uiso 1 1 calc R . .
C27 C 0.9812(13) 0.5035(14) 1.2350(12) 0.035(3) Uani 1 1 d . . .
H27 H 0.9543 0.5747 1.2757 0.042 Uiso 1 1 calc R . .
O1 O 0.8555(11) 0.1042(11) 0.5237(10) 0.056(3) Uani 1 1 d . . .
H1A H 0.9005 0.1292 0.5989 0.084 Uiso 1 1 d R . .
H1B H 0.9096 0.0909 0.4843 0.084 Uiso 1 1 d R . .
O2 O 0.126(2) 0.6999(18) 0.577(2) 0.047(5) Uani 0.50 1 d P . .
H2A H 0.0495 0.6738 0.5212 0.071 Uiso 0.50 1 d PR . .
H2B H 0.1303 0.7641 0.6314 0.071 Uiso 0.50 1 d PR . .

loop_
_atom_site_aniso_label
_atom_site_aniso_U_11
_atom_site_aniso_U_22
_atom_site_aniso_U_33
_atom_site_aniso_U_23
_atom_site_aniso_U_13
_atom_site_aniso_U_12
I1 0.0302(5) 0.0439(5) 0.0375(5) 0.0161(4) 0.0139(4) 0.0199(4)
N1 0.024(5) 0.025(5) 0.032(6) 0.013(5) 0.011(4) 0.008(4)
N2 0.021(5) 0.020(5) 0.029(5) 0.011(4) 0.011(4) 0.009(4)
S1 0.0247(15) 0.0316(17) 0.0260(15) 0.0103(13) 0.0098(12) 0.0151(13)
S2 0.0239(15) 0.0273(16) 0.0352(17) 0.0121(14) 0.0118(13) 0.0127(13)
C1 0.034(7) 0.027(7) 0.030(7) 0.014(6) 0.013(6) 0.008(6)
C2 0.029(6) 0.030(7) 0.028(6) 0.017(5) 0.013(5) 0.009(5)
C3 0.026(6) 0.020(6) 0.033(7) 0.018(5) 0.015(5) -0.001(5)
C4 0.020(5) 0.026(6) 0.028(6) 0.015(5) 0.018(5) 0.012(5)
C5 0.036(7) 0.033(7) 0.031(7) 0.013(6) 0.015(6) 0.022(6)
C6 0.033(7) 0.021(6) 0.045(8) 0.009(6) 0.022(6) 0.010(5)
C7 0.023(6) 0.039(7) 0.031(7) 0.012(6) 0.009(5) 0.018(6)
C8 0.019(5) 0.019(6) 0.030(6) 0.013(5) 0.013(5) 0.004(5)
C9 0.030(6) 0.024(6) 0.028(6) 0.008(5) 0.008(5) 0.014(5)
C10 0.025(6) 0.023(6) 0.026(6) 0.007(5) 0.013(5) 0.010(5)
C11 0.023(6) 0.031(7) 0.030(6) 0.017(5) 0.013(5) 0.015(5)
C12 0.020(6) 0.031(7) 0.027(6) 0.011(5) 0.009(5) 0.009(5)
C13 0.035(7) 0.034(7) 0.041(8) 0.018(6) 0.015(6) 0.012(6)
C14 0.023(6) 0.038(8) 0.055(9) 0.020(7) 0.020(6) 0.010(6)
C15 0.039(7) 0.042(8) 0.031(7) 0.021(6) 0.020(6) 0.030(6)
C16 0.041(7) 0.029(7) 0.031(7) 0.014(6) 0.018(6) 0.018(6)
C17 0.025(6) 0.025(6) 0.028(6) 0.007(5) 0.010(5) 0.008(5)
C18 0.027(6) 0.024(6) 0.040(7) 0.021(6) 0.016(6) 0.012(5)
C19 0.029(6) 0.028(7) 0.033(7) 0.011(6) 0.011(6) 0.011(5)
C20 0.026(6) 0.018(6) 0.029(6) 0.011(5) 0.010(5) 0.006(5)
C21 0.043(8) 0.029(7) 0.038(7) 0.012(6) 0.016(6) 0.023(6)
C22 0.025(6) 0.026(6) 0.027(6) 0.011(5) 0.010(5) 0.004(5)
C23 0.015(5) 0.027(6) 0.047(7) 0.025(6) 0.020(5) 0.012(5)
C24 0.022(6) 0.038(8) 0.045(8) 0.019(7) 0.003(6) 0.013(6)
C25 0.030(7) 0.060(10) 0.056(10) 0.037(8) 0.019(7) 0.023(7)
C26 0.029(7) 0.057(9) 0.028(7) 0.023(7) 0.006(6) 0.016(6)
C27 0.033(7) 0.042(8) 0.037(7) 0.024(6) 0.016(6) 0.010(6)
O1 0.047(6) 0.072(8) 0.053(7) 0.027(6) 0.019(5) 0.019(6)
O2 0.046(12) 0.030(11) 0.060(14) 0.012(10) 0.015(11) 0.012(9)

loop_
_atom_type_symbol
_atom_type_description
_atom_type_scat_dispersion_real
_atom_type_scat_dispersion_imag
_atom_type_scat_source
C C 0.0033 0.0016 'International Tables Vol C Tables 4.2.6.8 and 6.1.1.4'
H H 0.0000 0.0000 'International Tables Vol C Tables 4.2.6.8 and 6.1.1.4'
N N 0.0061 0.0033 'International Tables Vol C Tables 4.2.6.8 and 6.1.1.4'
S S 0.1246 0.1234 'International Tables Vol C Tables 4.2.6.8 and 6.1.1.4'
I I -0.4742 1.8119 'International Tables Vol C Tables 4.2.6.8 and 6.1.1.4'
O O 0.0106 0.0060 'International Tables Vol C Tables 4.2.6.8 and 6.1.1.4'

loop_
_geom_angle_atom_site_label_1
_geom_angle_atom_site_label_2
_geom_angle_atom_site_label_3
_geom_angle
_geom_angle_site_symmetry_1
_geom_angle_site_symmetry_3
_geom_angle_publ_flag
C8 N1 C3 116.2(10) . . ?
C8 N1 C7 119.7(10) . . ?
C3 N1 C7 124.1(10) . . ?
C20 N2 C22 116.1(9) . . ?
C20 N2 C21 122.0(10) . . ?
C22 N2 C21 121.9(10) . . ?
C8 S1 C4 91.0(5) . . ?
C23 S2 C20 90.6(5) . . ?
C6 C1 C2 122.1(12) . . ?
C6 C1 H1 118.9 . . ?
C2 C1 H1 118.9 . . ?
C3 C2 C1 117.6(11) . . ?
C3 C2 H2 121.2 . . ?
C1 C2 H2 121.2 . . ?
N1 C3 C2 128.3(11) . . ?
N1 C3 C4 111.5(10) . . ?
C2 C3 C4 120.1(11) . . ?
C5 C4 C3 121.5(11) . . ?
C5 C4 S1 127.1(9) . . ?
C3 C4 S1 111.3(8) . . ?
C4 C5 C6 117.6(11) . . ?
C4 C5 H5 121.2 . . ?
C6 C5 H5 121.2 . . ?
C1 C6 C5 121.0(12) . . ?
C1 C6 H6 119.5 . . ?
C5 C6 H6 119.5 . . ?
N1 C7 H7A 109.5 . . ?
N1 C7 H7B 109.5 . . ?
H7A C7 H7B 109.5 . . ?
N1 C7 H7C 109.5 . . ?
H7A C7 H7C 109.5 . . ?
H7B C7 H7C 109.5 . . ?
C9 C8 N1 127.4(11) . . ?
C9 C8 S1 122.7(9) . . ?
N1 C8 S1 109.9(8) . . ?
C8 C9 C10 123.4(11) . . ?
C8 C9 H9 118.3 . . ?
C10 C9 H9 118.3 . . ?
C9 C10 C11 126.6(11) . . ?
C9 C10 H10 116.7 . . ?
C11 C10 H10 116.7 . . ?
C18 C11 C10 117.6(10) . . ?
C18 C11 C12 121.6(11) . . ?
C10 C11 C12 120.8(10) . . ?
C17 C12 C13 118.8(11) . . ?
C17 C12 C11 120.4(11) . . ?
C13 C12 C11 120.6(11) . . ?
C14 C13 C12 120.4(12) . . ?
C14 C13 H13 119.8 . . ?
C12 C13 H13 119.8 . . ?
C13 C14 C15 121.2(12) . . ?
C13 C14 H14 119.4 . . ?
C15 C14 H14 119.4 . . ?
C14 C15 C16 120.3(11) . . ?
C14 C15 H15 119.9 . . ?
C16 C15 H15 119.9 . . ?
C15 C16 C17 118.4(11) . . ?
C15 C16 H16 120.8 . . ?
C17 C16 H16 120.8 . . ?
C12 C17 C16 120.8(11) . . ?
C12 C17 H17 119.6 . . ?
C16 C17 H17 119.6 . . ?
C11 C18 C19 127.8(11) . . ?
C11 C18 H18 116.1 . . ?
C19 C18 H18 116.1 . . ?
C20 C19 C18 123.2(11) . . ?
C20 C19 H19 118.4 . . ?
C18 C19 H19 118.4 . . ?
N2 C20 C19 128.9(11) . . ?
N2 C20 S2 109.9(8) . . ?
C19 C20 S2 121.2(9) . . ?
N2 C21 H21A 109.5 . . ?
N2 C21 H21B 109.5 . . ?
H21A C21 H21B 109.5 . . ?
N2 C21 H21C 109.5 . . ?
H21A C21 H21C 109.5 . . ?
H21B C21 H21C 109.5 . . ?
C23 C22 N2 111.6(10) . . ?
C23 C22 C27 121.6(12) . . ?
N2 C22 C27 126.9(11) . . ?
C22 C23 C24 121.8(12) . . ?
C22 C23 S2 111.8(9) . . ?
C24 C23 S2 126.3(10) . . ?
C25 C24 C23 117.3(13) . . ?
C25 C24 H24 121.4 . . ?
C23 C24 H24 121.4 . . ?
C26 C25 C24 119.7(12) . . ?
C26 C25 H25 120.2 . . ?
C24 C25 H25 120.2 . . ?
C25 C26 C27 124.6(13) . . ?
C25 C26 H26 117.7 . . ?
C27 C26 H26 117.7 . . ?
C26 C27 C22 114.8(13) . . ?
C26 C27 H27 122.6 . . ?
C22 C27 H27 122.6 . . ?
H1A O1 H1B 107.7 . . ?
H2A O2 H2B 108.8 . . ?

loop_
_geom_bond_atom_site_label_1
_geom_bond_atom_site_label_2
_geom_bond_distance
_geom_bond_site_symmetry_2
_geom_bond_publ_flag
N1 C8 1.370(15) . ?
N1 C3 1.377(15) . ?
N1 C7 1.474(14) . ?
N2 C20 1.358(15) . ?
N2 C22 1.387(15) . ?
N2 C21 1.443(14) . ?
S1 C8 1.746(11) . ?
S1 C4 1.752(12) . ?
S2 C23 1.749(13) . ?
S2 C20 1.756(12) . ?
C1 C6 1.351(17) . ?
C1 C2 1.400(17) . ?
C1 H1 0.9500 . ?
C2 C3 1.378(17) . ?
C2 H2 0.9500 . ?
C3 C4 1.393(16) . ?
C4 C5 1.385(16) . ?
C5 C6 1.388(18) . ?
C5 H5 0.9500 . ?
C6 H6 0.9500 . ?
C7 H7A 0.9800 . ?
C7 H7B 0.9800 . ?
C7 H7C 0.9800 . ?
C8 C9 1.365(16) . ?
C9 C10 1.371(16) . ?
C9 H9 0.9500 . ?
C10 C11 1.408(16) . ?
C10 H10 0.9500 . ?
C11 C18 1.383(16) . ?
C11 C12 1.481(15) . ?
C12 C17 1.393(17) . ?
C12 C13 1.401(17) . ?
C13 C14 1.370(18) . ?
C13 H13 0.9500 . ?
C14 C15 1.376(18) . ?
C14 H14 0.9500 . ?
C15 C16 1.398(18) . ?
C15 H15 0.9500 . ?
C16 C17 1.414(16) . ?
C16 H16 0.9500 . ?
C17 H17 0.9500 . ?
C18 C19 1.388(17) . ?
C18 H18 0.9500 . ?
C19 C20 1.359(17) . ?
C19 H19 0.9500 . ?
C21 H21A 0.9800 . ?
C21 H21B 0.9800 . ?
C21 H21C 0.9800 . ?
C22 C23 1.377(16) . ?
C22 C27 1.417(18) . ?
C23 C24 1.400(16) . ?
C24 C25 1.40(2) . ?
C24 H24 0.9500 . ?
C25 C26 1.37(2) . ?
C25 H25 0.9500 . ?
C26 C27 1.388(17) . ?
C26 H26 0.9500 . ?
C27 H27 0.9500 . ?
O1 H1A 0.8501 . ?
O1 H1B 0.8500 . ?
O2 H2A 0.8477 . ?
O2 H2B 0.8080 . ?

loop_
_geom_torsion_atom_site_label_1
_geom_torsion_atom_site_label_2
_geom_torsion_atom_site_label_3
_geom_torsion_atom_site_label_4
_geom_torsion
_geom_torsion_site_symmetry_1
_geom_torsion_site_symmetry_2
_geom_torsion_site_symmetry_3
_geom_torsion_site_symmetry_4
_geom_torsion_publ_flag
C6 C1 C2 C3 -0.2(18) . . . . ?
C8 N1 C3 C2 179.4(11) . . . . ?
C7 N1 C3 C2 -2.1(18) . . . . ?
C8 N1 C3 C4 -1.0(14) . . . . ?
C7 N1 C3 C4 177.6(10) . . . . ?
C1 C2 C3 N1 -179.1(11) . . . . ?
C1 C2 C3 C4 1.3(16) . . . . ?
N1 C3 C4 C5 179.0(10) . . . . ?
C2 C3 C4 C5 -1.3(17) . . . . ?
N1 C3 C4 S1 -0.8(12) . . . . ?
C2 C3 C4 S1 178.9(9) . . . . ?
C8 S1 C4 C5 -178.0(11) . . . . ?
C8 S1 C4 C3 1.8(9) . . . . ?
C3 C4 C5 C6 0.2(18) . . . . ?
S1 C4 C5 C6 -179.9(9) . . . . ?
C2 C1 C6 C5 -0.8(19) . . . . ?
C4 C5 C6 C1 0.8(19) . . . . ?
C3 N1 C8 C9 -177.6(11) . . . . ?
C7 N1 C8 C9 3.8(18) . . . . ?
C3 N1 C8 S1 2.3(12) . . . . ?
C7 N1 C8 S1 -176.3(9) . . . . ?
C4 S1 C8 C9 177.6(10) . . . . ?
C4 S1 C8 N1 -2.3(8) . . . . ?
N1 C8 C9 C10 -179.0(11) . . . . ?
S1 C8 C9 C10 1.1(17) . . . . ?
C8 C9 C10 C11 178.2(12) . . . . ?
C9 C10 C11 C18 -178.4(12) . . . . ?
C9 C10 C11 C12 1.6(19) . . . . ?
C18 C11 C12 C17 72.3(16) . . . . ?
C10 C11 C12 C17 -107.6(14) . . . . ?
C18 C11 C12 C13 -111.3(14) . . . . ?
C10 C11 C12 C13 68.8(16) . . . . ?
C17 C12 C13 C14 1.7(19) . . . . ?
C11 C12 C13 C14 -174.7(12) . . . . ?
C12 C13 C14 C15 -3(2) . . . . ?
C13 C14 C15 C16 2(2) . . . . ?
C14 C15 C16 C17 -0.7(18) . . . . ?
C13 C12 C17 C16 0.0(18) . . . . ?
C11 C12 C17 C16 176.5(11) . . . . ?
C15 C16 C17 C12 -0.5(18) . . . . ?
C10 C11 C18 C19 179.8(12) . . . . ?
C12 C11 C18 C19 -0.2(19) . . . . ?
C11 C18 C19 C20 174.6(12) . . . . ?
C22 N2 C20 C19 176.4(12) . . . . ?
C21 N2 C20 C19 -4.1(19) . . . . ?
C22 N2 C20 S2 -1.2(12) . . . . ?
C21 N2 C20 S2 178.3(9) . . . . ?
C18 C19 C20 N2 178.1(12) . . . . ?
C18 C19 C20 S2 -4.6(18) . . . . ?
C23 S2 C20 N2 1.8(9) . . . . ?
C23 S2 C20 C19 -176.0(11) . . . . ?
C20 N2 C22 C23 -0.4(14) . . . . ?
C21 N2 C22 C23 -179.9(11) . . . . ?
C20 N2 C22 C27 -180.0(11) . . . . ?
C21 N2 C22 C27 0.6(18) . . . . ?
N2 C22 C23 C24 -175.8(11) . . . . ?
C27 C22 C23 C24 3.8(18) . . . . ?
N2 C22 C23 S2 1.8(13) . . . . ?
C27 C22 C23 S2 -178.6(9) . . . . ?
C20 S2 C23 C22 -2.1(9) . . . . ?
C20 S2 C23 C24 175.4(11) . . . . ?
C22 C23 C24 C25 -1.0(19) . . . . ?
S2 C23 C24 C25 -178.3(10) . . . . ?
C23 C24 C25 C26 -3(2) . . . . ?
C24 C25 C26 C27 4(2) . . . . ?
C25 C26 C27 C22 -1(2) . . . . ?
C23 C22 C27 C26 -2.6(18) . . . . ?
N2 C22 C27 C26 176.9(12) . . . . ?
